data_8102095
loop_
_publ_author_name
'Wang, L.-Y.'
'Wang, X.-Q.'
'Jiang, K.'
'Ma, L.-F.'
'Wang, J.-G.'

_publ_section_title
;
Crystal structure of trans-diethanol-bis(hexafluoroacetylacetonato)-
nickel(II) 4,4,5,5-tetramethyl-2-(thiophenal-2-yl)imidazoline-1-oxyl-
3-oxide solvate, Ni(C~2~H~5~OH)~2~[C~3~HO~2~(CF~3~)~2~]~2~ &#x00B7; 
C~7~H~15~N~2~O~2~S
;
_journal_issue 2
_journal_name_full 'Zeitschrift f\"ur Kristallographie - New Crystal Structures'
_journal_page_first 143
_journal_page_last 145
_journal_volume 222
_journal_year 2007
_chemical_formula_structural '[Ni(C2H5OH)2<C3HO2(CF3)2>2][C7H15N2O2S]'
_chemical_formula_sum 'C25 H29 F12 N2 Ni O8 S'
_chemical_formula_weight 804.27
_chemical_name_systematic
;
trans-diethanol-bis(hexafluoroacetyl acetonato)nickel(II) 
4,4,5,5-tetramethyl-2-(thiophenal-2-yl)imidazoline-1-oxyl-3-oxide) solvate
;
_space_group_IT_number 61
_symmetry_cell_setting orthorhombic
_symmetry_space_group_name_Hall '-P 2ac 2ab'
_symmetry_space_group_name_H-M 'P b c a'
_atom_sites_solution_hydrogens geom
_atom_sites_solution_primary direct
_atom_sites_solution_secondary difmap
_audit_creation_method SHELXL-97
_cell_angle_alpha 90.00
_cell_angle_beta 90.00
_cell_angle_gamma 90.00
_cell_formula_units_Z 8
_cell_length_a 8.1047(4)
_cell_length_b 23.9262(12)
_cell_length_c 35.7168(17)
_cell_measurement_reflns_used 6892
_cell_measurement_temperature 291(2)
_cell_measurement_theta_max 25.70
_cell_measurement_theta_min 2.41
_cell_volume 6926.0(6)
_computing_cell_refinement 'Bruker SMART'
_computing_data_collection 'Bruker SMART'
_computing_data_reduction 'Bruker SAINT'
_computing_molecular_graphics 'Bruker SHELXTL'
_computing_publication_material 'Bruker SHELXTL'
_computing_structure_refinement 'SHELXL-97 (Sheldrick, 1997)'
_computing_structure_solution 'SHELXS-97 (Sheldrick, 1990)'
_diffrn_ambient_temperature 291(2)
_diffrn_measured_fraction_theta_full 0.999
_diffrn_measured_fraction_theta_max 0.999
_diffrn_measurement_device_type 'Bruker SMART CCD'
_diffrn_measurement_method phi/omega
_diffrn_radiation_monochromator graphite
_diffrn_radiation_source 'fine-focus sealed tube'
_diffrn_radiation_type MoK\a
_diffrn_radiation_wavelength 0.71073
_diffrn_reflns_av_R_equivalents 0.0260
_diffrn_reflns_av_sigmaI/netI 0.0148
_diffrn_reflns_limit_h_max 9
_diffrn_reflns_limit_h_min -9
_diffrn_reflns_limit_k_max 28
_diffrn_reflns_limit_k_min -28
_diffrn_reflns_limit_l_max 43
_diffrn_reflns_limit_l_min -43
_diffrn_reflns_number 49117
_diffrn_reflns_theta_full 25.50
_diffrn_reflns_theta_max 25.50
_diffrn_reflns_theta_min 2.41
_diffrn_standards_number 0
_exptl_absorpt_coefficient_mu 0.731
_exptl_absorpt_correction_T_max 0.8582
_exptl_absorpt_correction_T_min 0.7956
_exptl_absorpt_correction_type multi-scan
_exptl_absorpt_process_details sadabs
_exptl_crystal_colour green
_exptl_crystal_density_diffrn 1.543
_exptl_crystal_density_method 'not measured'
_exptl_crystal_description block
_exptl_crystal_F_000 3272
_exptl_crystal_size_max 0.33
_exptl_crystal_size_mid 0.22
_exptl_crystal_size_min 0.22
_refine_diff_density_max 0.577
_refine_diff_density_min -0.563
_refine_diff_density_rms 0.061
_refine_ls_extinction_method none
_refine_ls_goodness_of_fit_ref 1.031
_refine_ls_hydrogen_treatment mixed
_refine_ls_matrix_type full
_refine_ls_number_parameters 493
_refine_ls_number_reflns 6435
_refine_ls_number_restraints 48
_refine_ls_restrained_S_all 1.052
_refine_ls_R_factor_all 0.0626
_refine_ls_R_factor_gt 0.0491
_refine_ls_shift/su_max 0.001
_refine_ls_shift/su_mean 0.000
_refine_ls_structure_factor_coef Fsqd
_refine_ls_weighting_details 'calc w=1/[\s^2^(Fo^2^)+(0.0831P)^2^+6.8344P] where P=(Fo^2^+2Fc^2^)/3'
_refine_ls_weighting_scheme calc
_refine_ls_wR_factor_gt 0.1390
_refine_ls_wR_factor_ref 0.1535
_reflns_number_gt 5071
_reflns_number_total 6435
_reflns_threshold_expression >2sigma(I)
_cod_data_source_file 1267-1971.cff
_cod_data_source_block a
_cod_depositor_comments
;
The following automatic conversions were performed:
'_symmetry_cell_setting' value 'Orthorhombic' changed to 'orthorhombic'
according to '/home/saulius/struct/CIF-dictionaries/cif_core.dic'
dictionary named 'cif_core.dic' version 2.4.1 from 2010-06-29.

Automatic conversion script
Id: cif_fix_enum 1555 2011-01-17 13:19:09Z saulius 
;
_cod_original_sg_symbol_H-M Pbca
_cod_database_code 8102095

loop_
_symmetry_equiv_pos_as_xyz
'x, y, z'
'-x+1/2, -y, z+1/2'
'-x, y+1/2, -z+1/2'
'x+1/2, -y+1/2, -z'
'-x, -y, -z'
'x-1/2, y, -z-1/2'
'x, -y-1/2, z-1/2'
'-x-1/2, y-1/2, z'

loop_
_atom_site_label
_atom_site_type_symbol
_atom_site_fract_x
_atom_site_fract_y
_atom_site_fract_z
_atom_site_U_iso_or_equiv
_atom_site_adp_type
_atom_site_occupancy
_atom_site_symmetry_multiplicity
_atom_site_Wyckoff_symbol
_atom_site_calc_flag
_atom_site_refinement_flags
_atom_site_disorder_assembly
_atom_site_disorder_group
Ni1 Ni 0.81266(5) 0.151506(15) 0.108508(11) 0.04088(15) Uani 1 8 c d . A 4
S1 S 1.13337(15) 0.95172(5) 0.19931(3) 0.0778(3) Uani 1 8 c d . B 4
F1 F 0.6172(9) 0.01651(14) 0.19351(13) 0.161(2) Uani 0.852(3) 8 c d PD A 1
F2 F 0.6237(7) 0.06949(19) 0.23985(9) 0.1307(18) Uani 0.852(3) 8 c d PD A 1
F3 F 0.4448(5) 0.0818(3) 0.1990(2) 0.195(3) Uani 0.852(3) 8 c d PD A 1
F4 F 1.0113(6) 0.2085(2) 0.24430(8) 0.1239(16) Uani 0.852(3) 8 c d PD A 1
F5 F 1.1969(4) 0.1853(2) 0.20728(13) 0.1266(16) Uani 0.852(3) 8 c d PD A 1
F6 F 1.0707(7) 0.26064(14) 0.19763(12) 0.1317(19) Uani 0.852(3) 8 c d PD A 1
F7 F 1.2344(4) 0.1988(2) 0.02372(14) 0.1387(19) Uani 0.852(3) 8 c d PD A 1
F8 F 1.0900(7) 0.27129(14) 0.02709(13) 0.140(2) Uani 0.852(3) 8 c d PD A 1
F9 F 1.0725(5) 0.2194(2) -0.02002(8) 0.1114(14) Uani 0.852(3) 8 c d PD A 1
F10 F 0.6623(9) 0.02961(14) 0.01253(15) 0.166(3) Uani 0.852(3) 8 c d PD A 1
F11 F 0.4747(5) 0.0912(3) 0.00849(18) 0.170(3) Uani 0.852(3) 8 c d PD A 1
F12 F 0.6644(6) 0.08910(19) -0.03034(9) 0.1212(15) Uani 0.852(3) 8 c d PD A 1
O1 O 0.9350(4) 0.98649(10) 0.14081(8) 0.0771(8) Uani 1 8 c d . . .
O2 O 0.7975(3) 0.80329(9) 0.16317(7) 0.0572(6) Uani 1 8 c d . . .
O3 O 0.6847(3) 0.10548(9) 0.14607(7) 0.0544(6) Uani 1 8 c d . . .
O4 O 0.9447(3) 0.18809(9) 0.14932(6) 0.0514(5) Uani 1 8 c d . . .
O5 O 0.6867(3) 0.11654(9) 0.06548(7) 0.0544(6) Uani 1 8 c d . . .
O6 O 0.9521(3) 0.19498(8) 0.07173(6) 0.0472(5) Uani 1 8 c d . . .
O7 O 0.9785(3) 0.08569(11) 0.10433(8) 0.0594(7) Uani 1 8 c d . . .
O8 O 0.6429(3) 0.21596(11) 0.11264(9) 0.0567(7) Uani 1 8 c d . . .
N1 N 0.8607(4) 0.93941(11) 0.13800(8) 0.0513(7) Uani 1 8 c d . B .
N2 N 0.7965(3) 0.85296(10) 0.14915(8) 0.0456(6) Uani 1 8 c d . B .
C1 C 1.2341(6) 0.9161(2) 0.23288(12) 0.0820(13) Uani 1 8 c d . . .
H1 H 1.3141 0.9323 0.2480 0.098 Uiso 1 8 c calc R B 4
C2 C 1.1900(5) 0.8624(2) 0.23598(12) 0.0776(12) Uani 1 8 c d . B .
H2 H 1.2377 0.8388 0.2536 0.093 Uiso 1 8 c calc R . .
C3 C 1.0624(4) 0.84279(16) 0.21010(8) 0.0521(8) Uani 1 8 c d . . .
H3 H 1.0178 0.8071 0.2081 0.063 Uiso 1 8 c calc R B .
C4 C 1.0208(4) 0.89297(13) 0.18776(9) 0.0470(7) Uani 1 8 c d . B .
C5 C 0.8974(4) 0.89481(12) 0.15918(8) 0.0422(7) Uani 1 8 c d . . .
C6 C 0.7427(5) 0.92574(14) 0.10701(9) 0.0545(8) Uani 1 8 c d . . .
C7 C 0.6597(4) 0.87301(13) 0.12375(11) 0.0530(8) Uani 1 8 c d . B .
C8 C 0.8481(7) 0.9140(2) 0.07266(12) 0.0873(14) Uani 1 8 c d . B .
H8A H 0.9136 0.9463 0.0669 0.131 Uiso 1 8 c calc R . .
H8B H 0.7780 0.9054 0.0518 0.131 Uiso 1 8 c calc R . .
H8C H 0.9193 0.8828 0.0776 0.131 Uiso 1 8 c calc R . .
C9 C 0.6253(6) 0.97425(16) 0.10031(13) 0.0782(13) Uani 1 8 c d . B .
H9A H 0.5765 0.9854 0.1236 0.117 Uiso 1 8 c calc R . .
H9B H 0.5402 0.9629 0.0832 0.117 Uiso 1 8 c calc R . .
H9C H 0.6851 1.0051 0.0898 0.117 Uiso 1 8 c calc R . .
C10 C 0.5147(5) 0.88579(18) 0.14968(15) 0.0805(13) Uani 1 8 c d . . .
H10A H 0.4844 0.8526 0.1631 0.121 Uiso 1 8 c calc R B .
H10B H 0.4226 0.8985 0.1351 0.121 Uiso 1 8 c calc R . .
H10C H 0.5461 0.9144 0.1672 0.121 Uiso 1 8 c calc R . .
C11 C 0.6142(6) 0.82781(16) 0.09573(13) 0.0812(14) Uani 1 8 c d . . .
H11A H 0.7117 0.8154 0.0830 0.122 Uiso 1 8 c calc R B .
H11B H 0.5372 0.8426 0.0779 0.122 Uiso 1 8 c calc R . .
H11C H 0.5647 0.7969 0.1087 0.122 Uiso 1 8 c calc R . .
C12 C 0.6011(7) 0.06848(18) 0.20284(12) 0.0845(14) Uani 1 8 c d D . .
C13 C 0.7105(4) 0.10741(14) 0.18049(10) 0.0550(8) Uani 1 8 c d . A .
C14 C 0.8226(5) 0.13956(16) 0.20031(10) 0.0636(10) Uani 1 8 c d . . .
H14 H 0.8268 0.1358 0.2262 0.076 Uiso 1 8 c calc R A .
C15 C 0.9290(4) 0.17719(14) 0.18324(9) 0.0519(8) Uani 1 8 c d . A .
C16 C 1.0473(6) 0.20919(17) 0.20820(11) 0.0737(12) Uani 1 8 c d D . .
C17 C 0.6327(6) 0.08212(18) 0.00600(12) 0.0838(14) Uani 1 8 c d D . .
C18 C 0.7320(5) 0.11937(14) 0.03213(10) 0.0531(8) Uani 1 8 c d . A .
C19 C 0.8573(5) 0.15038(15) 0.01659(10) 0.0579(9) Uani 1 8 c d . . .
H19 H 0.8769 0.1472 -0.0090 0.070 Uiso 1 8 c calc R A .
C20 C 0.9552(4) 0.18605(13) 0.03734(9) 0.0471(7) Uani 1 8 c d . A .
C21 C 1.0865(5) 0.21926(17) 0.01678(10) 0.0667(10) Uani 1 8 c d D . .
C22 C 1.1509(6) 0.0906(2) 0.1081(2) 0.111(2) Uani 1 8 c d . A .
H22A H 1.1813 0.1280 0.1002 0.134 Uiso 1 8 c calc R . .
H22B H 1.1769 0.0876 0.1345 0.134 Uiso 1 8 c calc R . .
C23 C 1.2488(9) 0.0546(3) 0.0897(3) 0.207(5) Uani 1 8 c d . . .
H23A H 1.3623 0.0640 0.0942 0.310 Uiso 1 8 c calc R A .
H23B H 1.2265 0.0567 0.0633 0.310 Uiso 1 8 c calc R . .
H23C H 1.2278 0.0173 0.0984 0.310 Uiso 1 8 c calc R . .
C24 C 0.4681(5) 0.2075(2) 0.11423(18) 0.0961(17) Uani 1 8 c d . A .
H24A H 0.4424 0.1888 0.1376 0.115 Uiso 1 8 c calc R . .
H24B H 0.4374 0.1823 0.0941 0.115 Uiso 1 8 c calc R . .
C25 C 0.3669(6) 0.2568(2) 0.11153(16) 0.0958(16) Uani 1 8 c d . . .
H25A H 0.3857 0.2802 0.1330 0.144 Uiso 1 8 c calc R A .
H25B H 0.2528 0.2461 0.1107 0.144 Uiso 1 8 c calc R . .
H25C H 0.3948 0.2770 0.0892 0.144 Uiso 1 8 c calc R . .
F1' F 0.698(2) 0.0275(7) 0.2157(6) 0.161(2) Uani 0.148(3) 8 c d PD A 2
F2' F 0.517(3) 0.0903(9) 0.2304(6) 0.1307(18) Uani 0.148(3) 8 c d PD A 2
F3' F 0.493(3) 0.0436(14) 0.1795(6) 0.195(3) Uani 0.148(3) 8 c d PD A 2
F4' F 1.109(3) 0.1821(8) 0.2370(5) 0.1239(16) Uani 0.148(3) 8 c d PD A 2
F5' F 1.173(2) 0.2324(11) 0.1902(5) 0.1266(16) Uani 0.148(3) 8 c d PD A 2
F6' F 0.957(2) 0.2519(7) 0.2220(6) 0.1317(19) Uani 0.148(3) 8 c d PD A 2
F7' F 1.202(2) 0.2409(12) 0.0388(6) 0.1387(19) Uani 0.148(3) 8 c d PD A 2
F8' F 1.019(2) 0.2646(6) 0.0005(6) 0.140(2) Uani 0.148(3) 8 c d PD A 2
F9' F 1.162(3) 0.1913(8) -0.0102(5) 0.1114(14) Uani 0.148(3) 8 c d PD A 2
F10' F 0.527(3) 0.0509(9) 0.0257(6) 0.166(3) Uani 0.148(3) 8 c d PD A 2
F11' F 0.542(3) 0.1120(9) -0.0175(7) 0.170(3) Uani 0.148(3) 8 c d PD A 2
F12' F 0.728(2) 0.0488(10) -0.0145(6) 0.1212(15) Uani 0.148(3) 8 c d PD A 2
H7' H 0.945(6) 0.058(2) 0.1121(13) 0.093(18) Uiso 1 8 c d . . .
H8' H 0.661(5) 0.2344(18) 0.1271(12) 0.060(14) Uiso 1 8 c d . . .

loop_
_atom_site_aniso_label
_atom_site_aniso_U_11
_atom_site_aniso_U_22
_atom_site_aniso_U_33
_atom_site_aniso_U_23
_atom_site_aniso_U_13
_atom_site_aniso_U_12
Ni1 0.0455(2) 0.0332(2) 0.0440(2) -0.00181(14) -0.00215(16) -0.00680(15)
S1 0.0749(7) 0.0786(7) 0.0799(7) -0.0072(6) -0.0196(6) -0.0112(6)
F1 0.301(7) 0.062(2) 0.119(3) -0.023(2) 0.094(4) -0.078(3)
F2 0.204(5) 0.119(3) 0.070(2) 0.0138(19) 0.032(3) -0.069(3)
F3 0.089(3) 0.277(8) 0.217(6) 0.126(6) 0.049(3) -0.031(4)
F4 0.150(4) 0.166(4) 0.0557(18) -0.037(2) -0.001(2) -0.057(3)
F5 0.087(2) 0.170(4) 0.123(3) -0.035(3) -0.050(2) 0.006(3)
F6 0.192(5) 0.070(2) 0.134(3) 0.020(2) -0.091(3) -0.060(2)
F7 0.059(2) 0.206(5) 0.152(4) 0.061(4) 0.022(2) 0.003(3)
F8 0.212(5) 0.075(2) 0.133(3) -0.029(2) 0.104(4) -0.069(3)
F9 0.127(3) 0.159(4) 0.0482(17) 0.0124(18) 0.0145(18) -0.044(3)
F10 0.317(8) 0.053(2) 0.128(4) -0.012(2) -0.112(4) -0.042(3)
F11 0.085(3) 0.260(7) 0.166(5) -0.093(5) -0.032(3) -0.050(3)
F12 0.166(4) 0.135(3) 0.062(2) -0.0172(19) -0.041(2) -0.048(3)
O1 0.092(2) 0.0468(14) 0.093(2) 0.0171(13) -0.0320(16) -0.0257(14)
O2 0.0706(16) 0.0330(11) 0.0679(15) 0.0019(10) -0.0068(12) 0.0026(10)
O3 0.0602(14) 0.0456(12) 0.0573(15) 0.0013(10) 0.0030(11) -0.0145(10)
O4 0.0580(14) 0.0475(12) 0.0487(13) -0.0014(9) -0.0063(10) -0.0124(10)
O5 0.0583(14) 0.0445(12) 0.0604(15) -0.0065(10) -0.0118(11) -0.0114(10)
O6 0.0557(13) 0.0395(11) 0.0462(12) -0.0041(9) 0.0016(10) -0.0089(9)
O7 0.0479(14) 0.0402(13) 0.0900(19) 0.0065(12) -0.0003(12) -0.0009(11)
O8 0.0462(13) 0.0433(13) 0.0805(19) -0.0121(13) -0.0006(12) -0.0044(11)
N1 0.0584(16) 0.0385(14) 0.0568(16) 0.0020(12) -0.0108(13) -0.0067(12)
N2 0.0516(16) 0.0318(13) 0.0535(15) -0.0028(10) -0.0052(12) 0.0033(11)
C1 0.073(3) 0.102(4) 0.070(3) -0.013(2) -0.026(2) 0.002(3)
C2 0.075(3) 0.093(3) 0.065(2) -0.004(2) -0.019(2) 0.020(2)
C3 0.0443(17) 0.082(2) 0.0304(14) -0.0049(14) -0.0076(13) 0.0212(16)
C4 0.0451(17) 0.0518(18) 0.0441(16) -0.0044(13) 0.0007(13) 0.0029(14)
C5 0.0459(17) 0.0383(15) 0.0424(16) -0.0020(12) 0.0002(13) 0.0015(13)
C6 0.066(2) 0.0430(18) 0.0545(19) -0.0018(14) -0.0176(16) 0.0010(16)
C7 0.056(2) 0.0343(16) 0.069(2) -0.0062(15) -0.0162(16) 0.0028(14)
C8 0.114(4) 0.097(3) 0.051(2) 0.004(2) -0.004(2) -0.004(3)
C9 0.098(3) 0.0427(19) 0.094(3) 0.0021(19) -0.044(3) 0.007(2)
C10 0.054(2) 0.069(3) 0.119(4) 0.002(2) 0.001(2) 0.006(2)
C11 0.100(3) 0.047(2) 0.097(3) -0.016(2) -0.050(3) 0.002(2)
C12 0.108(4) 0.073(3) 0.073(3) 0.005(2) 0.020(3) -0.029(3)
C13 0.066(2) 0.0442(17) 0.055(2) 0.0034(15) 0.0140(17) -0.0012(15)
C14 0.085(3) 0.062(2) 0.0441(18) -0.0008(16) 0.0021(18) -0.012(2)
C15 0.062(2) 0.0448(17) 0.0486(19) -0.0047(14) -0.0054(16) -0.0005(15)
C16 0.093(3) 0.070(3) 0.058(2) -0.0053(19) -0.020(2) -0.012(2)
C17 0.109(4) 0.076(3) 0.067(3) -0.008(2) -0.033(3) -0.024(3)
C18 0.065(2) 0.0419(17) 0.0525(19) -0.0048(14) -0.0202(17) 0.0019(15)
C19 0.072(2) 0.058(2) 0.0437(18) -0.0044(15) -0.0063(17) -0.0024(18)
C20 0.0531(18) 0.0418(16) 0.0465(18) 0.0003(13) -0.0014(14) 0.0070(14)
C21 0.068(3) 0.081(3) 0.051(2) -0.0014(18) 0.0109(18) -0.010(2)
C22 0.055(3) 0.070(3) 0.210(7) 0.024(3) -0.005(3) 0.002(2)
C23 0.095(5) 0.127(6) 0.398(15) -0.006(8) 0.082(8) 0.023(5)
C24 0.048(2) 0.065(3) 0.176(6) -0.013(3) -0.002(3) -0.005(2)
C25 0.060(3) 0.104(4) 0.123(4) -0.022(3) -0.010(3) 0.014(3)
F1' 0.301(7) 0.062(2) 0.119(3) -0.023(2) 0.094(4) -0.078(3)
F2' 0.204(5) 0.119(3) 0.070(2) 0.0138(19) 0.032(3) -0.069(3)
F3' 0.089(3) 0.277(8) 0.217(6) 0.126(6) 0.049(3) -0.031(4)
F4' 0.150(4) 0.166(4) 0.0557(18) -0.037(2) -0.001(2) -0.057(3)
F5' 0.087(2) 0.170(4) 0.123(3) -0.035(3) -0.050(2) 0.006(3)
F6' 0.192(5) 0.070(2) 0.134(3) 0.020(2) -0.091(3) -0.060(2)
F7' 0.059(2) 0.206(5) 0.152(4) 0.061(4) 0.022(2) 0.003(3)
F8' 0.212(5) 0.075(2) 0.133(3) -0.029(2) 0.104(4) -0.069(3)
F9' 0.127(3) 0.159(4) 0.0482(17) 0.0124(18) 0.0145(18) -0.044(3)
F10' 0.317(8) 0.053(2) 0.128(4) -0.012(2) -0.112(4) -0.042(3)
F11' 0.085(3) 0.260(7) 0.166(5) -0.093(5) -0.032(3) -0.050(3)
F12' 0.166(4) 0.135(3) 0.062(2) -0.0172(19) -0.041(2) -0.048(3)

loop_
_atom_type_symbol
_atom_type_description
_atom_type_scat_dispersion_real
_atom_type_scat_dispersion_imag
_atom_type_scat_source
C C 0.0033 0.0016 'International Tables Vol C Tables 4.2.6.8 and 6.1.1.4'
H H 0.0000 0.0000 'International Tables Vol C Tables 4.2.6.8 and 6.1.1.4'
N N 0.0061 0.0033 'International Tables Vol C Tables 4.2.6.8 and 6.1.1.4'
O O 0.0106 0.0060 'International Tables Vol C Tables 4.2.6.8 and 6.1.1.4'
S S 0.1246 0.1234 'International Tables Vol C Tables 4.2.6.8 and 6.1.1.4'
F F 0.0171 0.0103 'International Tables Vol C Tables 4.2.6.8 and 6.1.1.4'
Ni Ni 0.3393 1.1124 'International Tables Vol C Tables 4.2.6.8 and 6.1.1.4'

loop_
_geom_angle_atom_site_label_1
_geom_angle_atom_site_label_2
_geom_angle_atom_site_label_3
_geom_angle
_geom_angle_site_symmetry_1
_geom_angle_site_symmetry_3
_geom_angle_publ_flag
O4 Ni1 O6 87.10(9) . . ?
O4 Ni1 O3 91.67(9) . . ?
O6 Ni1 O3 176.75(10) . . ?
O4 Ni1 O5 177.17(10) . . ?
O6 Ni1 O5 90.07(9) . . ?
O3 Ni1 O5 91.15(10) . . ?
O4 Ni1 O8 88.73(11) . . ?
O6 Ni1 O8 91.97(10) . . ?
O3 Ni1 O8 91.01(10) . . ?
O5 Ni1 O8 91.54(11) . . ?
O4 Ni1 O7 92.16(10) . . ?
O6 Ni1 O7 88.95(10) . . ?
O3 Ni1 O7 88.09(10) . . ?
O5 Ni1 O7 87.62(10) . . ?
O8 Ni1 O7 178.76(10) . . ?
C1 S1 C4 90.8(2) . . ?
C13 O3 Ni1 123.2(2) . . ?
C15 O4 Ni1 124.0(2) . . ?
C18 O5 Ni1 123.6(2) . . ?
C20 O6 Ni1 124.3(2) . . ?
C22 O7 Ni1 124.9(3) . . ?
C22 O7 H7' 113(4) . . ?
Ni1 O7 H7' 114(4) . . ?
C24 O8 Ni1 123.6(2) . . ?
C24 O8 H8' 105(4) . . ?
Ni1 O8 H8' 113(4) . . ?
O1 N1 C5 123.4(3) . . ?
O1 N1 C6 123.4(3) . . ?
C5 N1 C6 112.6(3) . . ?
O2 N2 C5 125.5(3) . . ?
O2 N2 C7 122.0(2) . . ?
C5 N2 C7 111.8(2) . . ?
C2 C1 S1 114.6(3) . . ?
C2 C1 H1 122.7 . . ?
S1 C1 H1 122.7 . . ?
C1 C2 C3 116.4(4) . . ?
C1 C2 H2 121.8 . . ?
C3 C2 H2 121.8 . . ?
C2 C3 C4 104.0(3) . . ?
C2 C3 H3 128.0 . . ?
C4 C3 H3 128.0 . . ?
C5 C4 C3 124.7(3) . . ?
C5 C4 S1 121.0(2) . . ?
C3 C4 S1 114.3(2) . . ?
N2 C5 N1 108.0(3) . . ?
N2 C5 C4 126.4(3) . . ?
N1 C5 C4 125.6(3) . . ?
N1 C6 C9 110.4(3) . . ?
N1 C6 C8 106.1(3) . . ?
C9 C6 C8 111.5(3) . . ?
N1 C6 C7 99.8(3) . . ?
C9 C6 C7 114.3(3) . . ?
C8 C6 C7 113.8(3) . . ?
N2 C7 C11 110.4(3) . . ?
N2 C7 C10 105.3(3) . . ?
C11 C7 C10 110.8(4) . . ?
N2 C7 C6 99.9(3) . . ?
C11 C7 C6 115.5(4) . . ?
C10 C7 C6 113.9(3) . . ?
C6 C8 H8A 109.5 . . ?
C6 C8 H8B 109.5 . . ?
H8A C8 H8B 109.5 . . ?
C6 C8 H8C 109.5 . . ?
H8A C8 H8C 109.5 . . ?
H8B C8 H8C 109.5 . . ?
C6 C9 H9A 109.5 . . ?
C6 C9 H9B 109.5 . . ?
H9A C9 H9B 109.5 . . ?
C6 C9 H9C 109.5 . . ?
H9A C9 H9C 109.5 . . ?
H9B C9 H9C 109.5 . . ?
C7 C10 H10A 109.5 . . ?
C7 C10 H10B 109.5 . . ?
H10A C10 H10B 109.5 . . ?
C7 C10 H10C 109.5 . . ?
H10A C10 H10C 109.5 . . ?
H10B C10 H10C 109.5 . . ?
C7 C11 H11A 109.5 . . ?
C7 C11 H11B 109.5 . . ?
H11A C11 H11B 109.5 . . ?
C7 C11 H11C 109.5 . . ?
H11A C11 H11C 109.5 . . ?
H11B C11 H11C 109.5 . . ?
F1 C12 F2' 129.1(11) . . ?
F1 C12 F3 107.7(6) . . ?
F2' C12 F3 58.7(13) . . ?
F1 C12 F2 105.0(4) . . ?
F2' C12 F2 46.9(12) . . ?
F3 C12 F2 103.4(5) . . ?
F1 C12 F1' 47.6(9) . . ?
F2' C12 F1' 109.8(12) . . ?
F3 C12 F1' 141.3(10) . . ?
F2 C12 F1' 65.9(10) . . ?
F1 C12 F3' 58.8(14) . . ?
F2' C12 F3' 107.8(13) . . ?
F3 C12 F3' 54.2(13) . . ?
F2 C12 F3' 135.2(13) . . ?
F1' C12 F3' 105.7(13) . . ?
F1 C12 C13 113.4(4) . . ?
F2' C12 C13 117.2(11) . . ?
F3 C12 C13 111.1(4) . . ?
F2 C12 C13 115.5(4) . . ?
F1' C12 C13 106.7(10) . . ?
F3' C12 C13 109.0(13) . . ?
O3 C13 C14 129.3(3) . . ?
O3 C13 C12 113.5(3) . . ?
C14 C13 C12 117.2(3) . . ?
C13 C14 C15 122.9(3) . . ?
C13 C14 H14 118.5 . . ?
C15 C14 H14 118.5 . . ?
O4 C15 C14 128.8(3) . . ?
O4 C15 C16 113.7(3) . . ?
C14 C15 C16 117.5(3) . . ?
F6 C16 F4' 129.6(10) . . ?
F6 C16 F4 109.1(4) . . ?
F4' C16 F4 46.7(10) . . ?
F6 C16 F5' 49.6(11) . . ?
F4' C16 F5' 106.9(12) . . ?
F4 C16 F5' 130.3(10) . . ?
F6 C16 F5 105.3(5) . . ?
F4' C16 F5 57.6(11) . . ?
F4 C16 F5 102.6(4) . . ?
F5' C16 F5 58.0(11) . . ?
F6 C16 F6' 58.0(9) . . ?
F4' C16 F6' 107.1(11) . . ?
F4 C16 F6' 62.2(9) . . ?
F5' C16 F6' 106.2(12) . . ?
F5 C16 F6' 145.3(9) . . ?
F6 C16 C15 113.5(3) . . ?
F4' C16 C15 116.9(10) . . ?
F4 C16 C15 115.3(4) . . ?
F5' C16 C15 114.4(10) . . ?
F5 C16 C15 110.0(3) . . ?
F6' C16 C15 104.7(9) . . ?
F10 C17 F11 109.3(5) . . ?
F10 C17 F11' 137.4(12) . . ?
F11 C17 F11' 53.6(12) . . ?
F10 C17 F12' 54.0(11) . . ?
F11 C17 F12' 135.2(9) . . ?
F11' C17 F12' 107.3(12) . . ?
F10 C17 F10' 58.9(11) . . ?
F11 C17 F10' 55.1(12) . . ?
F11' C17 F10' 106.2(12) . . ?
F12' C17 F10' 109.1(11) . . ?
F10 C17 F12 105.1(4) . . ?
F11 C17 F12 103.6(4) . . ?
F11' C17 F12 54.8(13) . . ?
F12' C17 F12 55.1(11) . . ?
F10' C17 F12 134.9(10) . . ?
F10 C17 C18 111.0(4) . . ?
F11 C17 C18 112.4(4) . . ?
F11' C17 C18 111.6(12) . . ?
F12' C17 C18 112.4(9) . . ?
F10' C17 C18 110.1(10) . . ?
F12 C17 C18 114.9(4) . . ?
O5 C18 C19 129.2(3) . . ?
O5 C18 C17 113.5(3) . . ?
C19 C18 C17 117.4(3) . . ?
C18 C19 C20 122.8(3) . . ?
C18 C19 H19 118.6 . . ?
C20 C19 H19 118.6 . . ?
O6 C20 C19 128.5(3) . . ?
O6 C20 C21 113.7(3) . . ?
C19 C20 C21 117.8(3) . . ?
F8 C21 F7 106.4(4) . . ?
F8 C21 F9 106.4(4) . . ?
F7 C21 F9 105.5(4) . . ?
F8 C21 F9' 132.9(10) . . ?
F7 C21 F9' 61.9(10) . . ?
F9 C21 F9' 46.8(9) . . ?
F8 C21 F7' 56.1(12) . . ?
F7 C21 F7' 52.6(11) . . ?
F9 C21 F7' 130.6(11) . . ?
F9' C21 F7' 107.7(12) . . ?
F8 C21 F8' 50.2(9) . . ?
F7 C21 F8' 138.6(9) . . ?
F9 C21 F8' 62.1(9) . . ?
F9' C21 F8' 106.3(11) . . ?
F7' C21 F8' 103.3(12) . . ?
F8 C21 C20 112.3(3) . . ?
F7 C21 C20 110.6(3) . . ?
F9 C21 C20 115.0(3) . . ?
F9' C21 C20 114.3(10) . . ?
F7' C21 C20 114.2(11) . . ?
F8' C21 C20 110.2(9) . . ?
C23 C22 O7 119.1(6) . . ?
C23 C22 H22A 107.5 . . ?
O7 C22 H22A 107.5 . . ?
C23 C22 H22B 107.5 . . ?
O7 C22 H22B 107.5 . . ?
H22A C22 H22B 107.0 . . ?
C22 C23 H23A 109.5 . . ?
C22 C23 H23B 109.5 . . ?
H23A C23 H23B 109.5 . . ?
C22 C23 H23C 109.5 . . ?
H23A C23 H23C 109.5 . . ?
H23B C23 H23C 109.5 . . ?
O8 C24 C25 116.4(4) . . ?
O8 C24 H24A 108.2 . . ?
C25 C24 H24A 108.2 . . ?
O8 C24 H24B 108.2 . . ?
C25 C24 H24B 108.2 . . ?
H24A C24 H24B 107.3 . . ?
C24 C25 H25A 109.5 . . ?
C24 C25 H25B 109.5 . . ?
H25A C25 H25B 109.5 . . ?
C24 C25 H25C 109.5 . . ?
H25A C25 H25C 109.5 . . ?
H25B C25 H25C 109.5 . . ?

loop_
_geom_bond_atom_site_label_1
_geom_bond_atom_site_label_2
_geom_bond_distance
_geom_bond_site_symmetry_2
_geom_bond_publ_flag
Ni1 O4 2.009(2) . ?
Ni1 O6 2.021(2) . ?
Ni1 O3 2.022(2) . ?
Ni1 O5 2.026(2) . ?
Ni1 O8 2.072(3) . ?
Ni1 O7 2.076(3) . ?
S1 C1 1.683(5) . ?
S1 C4 1.726(3) . ?
F1 C12 1.294(5) . ?
F2 C12 1.335(5) . ?
F3 C12 1.313(6) . ?
F4 C16 1.322(5) . ?
F5 C16 1.341(5) . ?
F6 C16 1.301(5) . ?
F7 C21 1.318(5) . ?
F8 C21 1.299(5) . ?
F9 C21 1.319(4) . ?
F10 C17 1.300(5) . ?
F11 C17 1.302(6) . ?
F12 C17 1.334(5) . ?
O1 N1 1.281(3) . ?
O2 N2 1.290(3) . ?
O3 C13 1.248(4) . ?
O4 C15 1.246(4) . ?
O5 C18 1.248(4) . ?
O6 C20 1.247(4) . ?
O7 C22 1.408(5) . ?
O7 H7' 0.78(5) . ?
O8 C24 1.432(5) . ?
O8 H8' 0.69(4) . ?
N1 C5 1.341(4) . ?
N1 C6 1.499(4) . ?
N2 C5 1.341(4) . ?
N2 C7 1.511(4) . ?
C1 C2 1.338(7) . ?
C1 H1 0.9300 . ?
C2 C3 1.464(5) . ?
C2 H2 0.9300 . ?
C3 C4 1.480(5) . ?
C3 H3 0.9300 . ?
C4 C5 1.430(4) . ?
C6 C9 1.520(5) . ?
C6 C8 1.521(6) . ?
C6 C7 1.550(5) . ?
C7 C11 1.519(5) . ?
C7 C10 1.527(6) . ?
C8 H8A 0.9600 . ?
C8 H8B 0.9600 . ?
C8 H8C 0.9600 . ?
C9 H9A 0.9600 . ?
C9 H9B 0.9600 . ?
C9 H9C 0.9600 . ?
C10 H10A 0.9600 . ?
C10 H10B 0.9600 . ?
C10 H10C 0.9600 . ?
C11 H11A 0.9600 . ?
C11 H11B 0.9600 . ?
C11 H11C 0.9600 . ?
C12 F2' 1.304(9) . ?
C12 F1' 1.339(10) . ?
C12 F3' 1.346(10) . ?
C12 C13 1.514(5) . ?
C13 C14 1.385(5) . ?
C14 C15 1.388(5) . ?
C14 H14 0.9300 . ?
C15 C16 1.517(5) . ?
C16 F4' 1.315(9) . ?
C16 F5' 1.330(9) . ?
C16 F6' 1.352(9) . ?
C17 F11' 1.328(10) . ?
C17 F12' 1.332(9) . ?
C17 F10' 1.334(10) . ?
C17 C18 1.521(5) . ?
C18 C19 1.375(5) . ?
C19 C20 1.381(5) . ?
C19 H19 0.9300 . ?
C20 C21 1.517(5) . ?
C21 F9' 1.324(9) . ?
C21 F7' 1.327(9) . ?
C21 F8' 1.348(9) . ?
C22 C23 1.343(9) . ?
C22 H22A 0.9700 . ?
C22 H22B 0.9700 . ?
C23 H23A 0.9600 . ?
C23 H23B 0.9600 . ?
C23 H23C 0.9600 . ?
C24 C25 1.440(7) . ?
C24 H24A 0.9700 . ?
C24 H24B 0.9700 . ?
C25 H25A 0.9600 . ?
C25 H25B 0.9600 . ?
C25 H25C 0.9600 . ?

loop_
_geom_hbond_atom_site_label_D
_geom_hbond_atom_site_label_H
_geom_hbond_atom_site_label_A
_geom_hbond_distance_DH
_geom_hbond_distance_HA
_geom_hbond_distance_DA
_geom_hbond_angle_DHA
_geom_hbond_site_symmetry_A
O7 H7' O1 0.78(5) 1.99(5) 2.730(4) 160(5) 1_545
O8 H8' O2 0.69(4) 2.12(4) 2.803(4) 169(5) 8_755

loop_
_geom_torsion_atom_site_label_1
_geom_torsion_atom_site_label_2
_geom_torsion_atom_site_label_3
_geom_torsion_atom_site_label_4
_geom_torsion
_geom_torsion_site_symmetry_1
_geom_torsion_site_symmetry_2
_geom_torsion_site_symmetry_3
_geom_torsion_site_symmetry_4
_geom_torsion_publ_flag
O4 Ni1 O3 C13 -1.5(3) . . . . ?
O6 Ni1 O3 C13 66.3(17) . . . . ?
O5 Ni1 O3 C13 178.2(3) . . . . ?
O8 Ni1 O3 C13 -90.3(3) . . . . ?
O7 Ni1 O3 C13 90.6(3) . . . . ?
O6 Ni1 O4 C15 -175.8(3) . . . . ?
O3 Ni1 O4 C15 1.2(3) . . . . ?
O5 Ni1 O4 C15 -172.4(19) . . . . ?
O8 Ni1 O4 C15 92.1(3) . . . . ?
O7 Ni1 O4 C15 -87.0(3) . . . . ?
O4 Ni1 O5 C18 9(2) . . . . ?
O6 Ni1 O5 C18 12.5(3) . . . . ?
O3 Ni1 O5 C18 -164.5(3) . . . . ?
O8 Ni1 O5 C18 104.5(3) . . . . ?
O7 Ni1 O5 C18 -76.5(3) . . . . ?
O4 Ni1 O6 C20 167.9(2) . . . . ?
O3 Ni1 O6 C20 100.0(16) . . . . ?
O5 Ni1 O6 C20 -11.9(2) . . . . ?
O8 Ni1 O6 C20 -103.5(3) . . . . ?
O7 Ni1 O6 C20 75.7(3) . . . . ?
O4 Ni1 O7 C22 -36.9(4) . . . . ?
O6 Ni1 O7 C22 50.1(4) . . . . ?
O3 Ni1 O7 C22 -128.5(4) . . . . ?
O5 Ni1 O7 C22 140.3(4) . . . . ?
O8 Ni1 O7 C22 -172(100) . . . . ?
O4 Ni1 O8 C24 -133.4(4) . . . . ?
O6 Ni1 O8 C24 139.5(4) . . . . ?
O3 Ni1 O8 C24 -41.8(4) . . . . ?
O5 Ni1 O8 C24 49.4(4) . . . . ?
O7 Ni1 O8 C24 2(6) . . . . ?
C4 S1 C1 C2 0.5(4) . . . . ?
S1 C1 C2 C3 0.0(6) . . . . ?
C1 C2 C3 C4 -0.6(5) . . . . ?
C2 C3 C4 C5 -178.2(3) . . . . ?
C2 C3 C4 S1 0.9(3) . . . . ?
C1 S1 C4 C5 178.3(3) . . . . ?
C1 S1 C4 C3 -0.9(3) . . . . ?
O2 N2 C5 N1 179.0(3) . . . . ?
C7 N2 C5 N1 -10.8(4) . . . . ?
O2 N2 C5 C4 -1.9(5) . . . . ?
C7 N2 C5 C4 168.3(3) . . . . ?
O1 N1 C5 N2 179.7(3) . . . . ?
C6 N1 C5 N2 -9.0(4) . . . . ?
O1 N1 C5 C4 0.6(5) . . . . ?
C6 N1 C5 C4 171.9(3) . . . . ?
C3 C4 C5 N2 2.8(5) . . . . ?
S1 C4 C5 N2 -176.2(3) . . . . ?
C3 C4 C5 N1 -178.2(3) . . . . ?
S1 C4 C5 N1 2.7(5) . . . . ?
O1 N1 C6 C9 -44.6(5) . . . . ?
C5 N1 C6 C9 144.1(3) . . . . ?
O1 N1 C6 C8 76.3(4) . . . . ?
C5 N1 C6 C8 -95.0(4) . . . . ?
O1 N1 C6 C7 -165.3(3) . . . . ?
C5 N1 C6 C7 23.5(4) . . . . ?
O2 N2 C7 C11 -42.8(5) . . . . ?
C5 N2 C7 C11 146.5(3) . . . . ?
O2 N2 C7 C10 76.8(4) . . . . ?
C5 N2 C7 C10 -93.8(3) . . . . ?
O2 N2 C7 C6 -164.9(3) . . . . ?
C5 N2 C7 C6 24.5(3) . . . . ?
N1 C6 C7 N2 -26.1(3) . . . . ?
C9 C6 C7 N2 -143.9(3) . . . . ?
C8 C6 C7 N2 86.4(4) . . . . ?
N1 C6 C7 C11 -144.5(3) . . . . ?
C9 C6 C7 C11 97.7(4) . . . . ?
C8 C6 C7 C11 -31.9(5) . . . . ?
N1 C6 C7 C10 85.6(4) . . . . ?
C9 C6 C7 C10 -32.2(4) . . . . ?
C8 C6 C7 C10 -161.8(4) . . . . ?
Ni1 O3 C13 C14 1.0(5) . . . . ?
Ni1 O3 C13 C12 -179.1(3) . . . . ?
F1 C12 C13 O3 59.3(6) . . . . ?
F2' C12 C13 O3 -126.9(16) . . . . ?
F3 C12 C13 O3 -62.2(6) . . . . ?
F2 C12 C13 O3 -179.5(4) . . . . ?
F1' C12 C13 O3 109.6(11) . . . . ?
F3' C12 C13 O3 -4.1(16) . . . . ?
F1 C12 C13 C14 -120.8(5) . . . . ?
F2' C12 C13 C14 53.1(16) . . . . ?
F3 C12 C13 C14 117.8(6) . . . . ?
F2 C12 C13 C14 0.4(6) . . . . ?
F1' C12 C13 C14 -70.4(12) . . . . ?
F3' C12 C13 C14 175.8(15) . . . . ?
O3 C13 C14 C15 0.5(7) . . . . ?
C12 C13 C14 C15 -179.5(4) . . . . ?
Ni1 O4 C15 C14 -0.2(5) . . . . ?
Ni1 O4 C15 C16 178.1(2) . . . . ?
C13 C14 C15 O4 -0.9(7) . . . . ?
C13 C14 C15 C16 -179.2(4) . . . . ?
O4 C15 C16 F6 38.7(6) . . . . ?
C14 C15 C16 F6 -142.7(5) . . . . ?
O4 C15 C16 F4' -141.9(13) . . . . ?
C14 C15 C16 F4' 36.6(13) . . . . ?
O4 C15 C16 F4 165.7(4) . . . . ?
C14 C15 C16 F4 -15.8(6) . . . . ?
O4 C15 C16 F5' -15.9(14) . . . . ?
C14 C15 C16 F5' 162.6(13) . . . . ?
O4 C15 C16 F5 -79.0(4) . . . . ?
C14 C15 C16 F5 99.6(5) . . . . ?
O4 C15 C16 F6' 99.8(11) . . . . ?
C14 C15 C16 F6' -81.6(11) . . . . ?
Ni1 O5 C18 C19 -8.6(5) . . . . ?
Ni1 O5 C18 C17 170.6(3) . . . . ?
F10 C17 C18 O5 -68.6(6) . . . . ?
F11 C17 C18 O5 54.1(6) . . . . ?
F11' C17 C18 O5 112.3(15) . . . . ?
F12' C17 C18 O5 -127.1(13) . . . . ?
F10' C17 C18 O5 -5.3(14) . . . . ?
F12 C17 C18 O5 172.3(4) . . . . ?
F10 C17 C18 C19 110.7(6) . . . . ?
F11 C17 C18 C19 -126.5(6) . . . . ?
F11' C17 C18 C19 -68.4(15) . . . . ?
F12' C17 C18 C19 52.2(14) . . . . ?
F10' C17 C18 C19 174.0(14) . . . . ?
F12 C17 C18 C19 -8.4(6) . . . . ?
O5 C18 C19 C20 -1.3(6) . . . . ?
C17 C18 C19 C20 179.5(4) . . . . ?
Ni1 O6 C20 C19 7.2(5) . . . . ?
Ni1 O6 C20 C21 -172.4(2) . . . . ?
C18 C19 C20 O6 2.2(6) . . . . ?
C18 C19 C20 C21 -178.3(3) . . . . ?
O6 C20 C21 F8 -45.3(5) . . . . ?
C19 C20 C21 F8 135.1(5) . . . . ?
O6 C20 C21 F7 73.4(5) . . . . ?
C19 C20 C21 F7 -106.2(5) . . . . ?
O6 C20 C21 F9 -167.2(4) . . . . ?
C19 C20 C21 F9 13.2(5) . . . . ?
O6 C20 C21 F9' 141.0(11) . . . . ?
C19 C20 C21 F9' -38.6(12) . . . . ?
O6 C20 C21 F7' 16.3(14) . . . . ?
C19 C20 C21 F7' -163.3(14) . . . . ?
O6 C20 C21 F8' -99.4(11) . . . . ?
C19 C20 C21 F8' 81.0(11) . . . . ?
Ni1 O7 C22 C23 -150.9(6) . . . . ?
Ni1 O8 C24 C25 -171.2(4) . . . . ?
